data_7031150
loop_
_publ_author_name
'Burling, Suzanne'
'Field, Leslie D.'
'Messerle, Barbara A.'
'Vuong, Khuong Q.'
'Turner, Peter'

_publ_section_title
;
 Rhodium(i) and iridium(i) complexes with bidentate N,N and P,N ligands as
 catalysts for the hydrothiolation of alkynesBased on the presentation
 given at Dalton Discussion No. 6, 9?11th September 2003, University of
 York, UK.Electronic supplementary information (ESI) available: Listing of
 1H NMR data for the alkenyl protons of alkenyl sulfides. See
 http://www.rsc.org/suppdata/dt/b3/b303774f/
;
_journal_issue 21
_journal_name_full 'Dalton Transactions'
_journal_page_first 4181
_journal_paper_doi 10.1039/b303774f
_journal_year 2003
_chemical_formula_sum 'C49 H49 B N2 P Rh'
_chemical_formula_weight 810.59
_chemical_name_systematic
; 
? 
;
_space_group_IT_number 43
_symmetry_cell_setting orthorhombic
_symmetry_Int_Tables_number 43
_symmetry_space_group_name_Hall 'F 2 -2d'
_symmetry_space_group_name_H-M 'F d d 2'
_atom_sites_solution_hydrogens geom
_atom_sites_solution_primary direct
_atom_sites_solution_secondary difmap
_audit_creation_method SHELXL-97
_cell_angle_alpha 90.00
_cell_angle_beta 90.00
_cell_angle_gamma 90.00
_cell_formula_units_Z 16
_cell_length_a 34.868(8)
_cell_length_b 56.131(12)
_cell_length_c 8.1496(18)
_cell_measurement_reflns_used 991
_cell_measurement_temperature 150(2)
_cell_measurement_theta_max 28.100
_cell_measurement_theta_min 2.593
_cell_volume 15950(6)
_computing_cell_refinement 'SAINT (Bruker,1995)'
_computing_data_collection 'SMART (Bruker,1995)'
_computing_data_reduction 'SAINT and XPREP (Bruker 1995)'
_computing_molecular_graphics
;
teXsan for Windows (MSC, 1997) 
xtal 3.6 (Hall,du Boulay, D.J. & Olthof-Hazekamp, R. 1999)
ORTEPII  (Johnson,C.K., 1976). 
WinGX (Farrugia, 1999)
;
_computing_structure_refinement 'SHELXL-97 (Sheldrick, 1997)'
_computing_structure_solution 'SIR97 (Altomare, et. al. 1997)'
_diffrn_ambient_temperature 150(2)
_diffrn_crystal_treatment
;
attached with Exxon Paratone N, to a short length 
of fibre supported on a thin piece of copper wire 
inserted in a copper mounting pin.  The crystal was 
quenched in a cold nitrogen gas stream from an 
Oxford Cryosystems Cryostream. 
;
_diffrn_measured_fraction_theta_full 0.991
_diffrn_measured_fraction_theta_max 0.991
_diffrn_measurement_device_type 'Bruker SMART 1000 CCD'
_diffrn_measurement_method \w
_diffrn_radiation_monochromator graphite
_diffrn_radiation_source 'sealed tube'
_diffrn_radiation_type MoK\a
_diffrn_radiation_wavelength 0.71073
_diffrn_reflns_av_R_equivalents 0.0359
_diffrn_reflns_av_sigmaI/netI 0.0268
_diffrn_reflns_limit_h_max 45
_diffrn_reflns_limit_h_min -45
_diffrn_reflns_limit_k_max 74
_diffrn_reflns_limit_k_min -74
_diffrn_reflns_limit_l_max 10
_diffrn_reflns_limit_l_min -10
_diffrn_reflns_number 38657
_diffrn_reflns_theta_full 28.28
_diffrn_reflns_theta_max 28.34
_diffrn_reflns_theta_min 1.87
_diffrn_standards_decay_% 0.06
_diffrn_standards_number 538
_exptl_absorpt_coefficient_mu 0.508
_exptl_absorpt_correction_T_max 0.929
_exptl_absorpt_correction_T_min 0.864
_exptl_absorpt_correction_type gaussian
_exptl_absorpt_process_details
;
Gaussian (Coppens et al., 1965) 
XPREP  (Bruker, 1995)
;
_exptl_crystal_colour orange
_exptl_crystal_density_diffrn 1.356
_exptl_crystal_density_method 'not measured'
_exptl_crystal_description prism
_exptl_crystal_F_000 6752
_exptl_crystal_size_max 0.290
_exptl_crystal_size_mid 0.240
_exptl_crystal_size_min 0.210
_refine_diff_density_max 0.593
_refine_diff_density_min -0.240
_refine_diff_density_rms 0.050
_refine_ls_abs_structure_details 'Flack H D (1983), Acta Cryst. A39, 876-881'
_refine_ls_abs_structure_Flack 0.000(12)
_refine_ls_extinction_method none
_refine_ls_goodness_of_fit_ref 1.097
_refine_ls_hydrogen_treatment mixed
_refine_ls_matrix_type full
_refine_ls_number_parameters 503
_refine_ls_number_reflns 9654
_refine_ls_number_restraints 2
_refine_ls_restrained_S_all 1.097
_refine_ls_R_factor_all 0.0264
_refine_ls_R_factor_gt 0.0240
_refine_ls_shift/su_max 0.003
_refine_ls_shift/su_mean 0.000
_refine_ls_structure_factor_coef Fsqd
_refine_ls_weighting_details 'calc w=1/[\s^2^(Fo^2^)+(0.03P)^2^+0.3P] where P=(Fo^2^+2Fc^2^)/3'
_refine_ls_weighting_scheme calc
_refine_ls_wR_factor_gt 0.0547
_refine_ls_wR_factor_ref 0.0555
_reflns_number_gt 9133
_reflns_number_total 9654
_reflns_threshold_expression >2sigma(I)
_cod_data_source_file b303774f.txt
_cod_data_source_block bam6
_cod_original_sg_symbol_H-M 'F d d 2    '
_cod_database_code 7031150

loop_
_symmetry_equiv_pos_as_xyz
'x, y, z'
'-x, -y, z'
'x+1/4, -y+1/4, z+1/4'
'-x+1/4, y+1/4, z+1/4'
'x, y+1/2, z+1/2'
'-x, -y+1/2, z+1/2'
'x+1/4, -y+3/4, z+3/4'
'-x+1/4, y+3/4, z+3/4'
'x+1/2, y, z+1/2'
'-x+1/2, -y, z+1/2'
'x+3/4, -y+1/4, z+3/4'
'-x+3/4, y+1/4, z+3/4'
'x+1/2, y+1/2, z'
'-x+1/2, -y+1/2, z'
'x+3/4, -y+3/4, z+1/4'
'-x+3/4, y+3/4, z+1/4'

loop_
_atom_site_label
_atom_site_type_symbol
_atom_site_fract_x
_atom_site_fract_y
_atom_site_fract_z
_atom_site_U_iso_or_equiv
_atom_site_adp_type
_atom_site_occupancy
_atom_site_symmetry_multiplicity
_atom_site_calc_flag
_atom_site_refinement_flags
Rh1 Rh 0.159190(4) 0.196757(2) 0.535945(16) 0.01701(4) Uani 1 1 d .
P1 P 0.101020(14) 0.190443(9) 0.41337(6) 0.01896(10) Uani 1 1 d .
N1 N 0.18478(4) 0.17537(3) 0.35417(19) 0.0208(3) Uani 1 1 d .
N2 N 0.16966(4) 0.15445(3) 0.2985(2) 0.0209(3) Uani 1 1 d .
C1 C 0.21566(5) 0.19638(3) 0.6689(3) 0.0221(4) Uani 1 1 d D
H1 H 0.2303(5) 0.1851(3) 0.610(2) 0.034(6) Uiso 1 1 d D
C2 C 0.21164(5) 0.21834(4) 0.5975(2) 0.0217(4) Uani 1 1 d .
H2 H 0.2225(5) 0.2199(3) 0.491(3) 0.016(5) Uiso 1 1 d .
C3 C 0.20095(5) 0.24084(3) 0.6900(2) 0.0250(4) Uani 1 1 d .
H3A H 0.2156 0.2544 0.6439 0.030 Uiso 1 1 calc R
H3B H 0.2085 0.2390 0.8064 0.030 Uiso 1 1 calc R
C4 C 0.15799(5) 0.24652(3) 0.6815(3) 0.0254(4) Uani 1 1 d .
H4A H 0.1509 0.2565 0.7771 0.031 Uiso 1 1 calc R
H4B H 0.1529 0.2559 0.5810 0.031 Uiso 1 1 calc R
C5 C 0.13307(5) 0.22449(3) 0.6801(2) 0.0218(4) Uani 1 1 d .
H5 H 0.1093(6) 0.2286(3) 0.639(3) 0.021(5) Uiso 1 1 d .
C6 C 0.13839(5) 0.20430(3) 0.7774(3) 0.0225(4) Uani 1 1 d .
H6 H 0.1170(6) 0.1941(3) 0.789(3) 0.017(5) Uiso 1 1 d .
C7 C 0.16911(6) 0.20174(4) 0.9096(3) 0.0284(4) Uani 1 1 d .
H7A H 0.1590 0.1916 0.9989 0.034 Uiso 1 1 calc R
H7B H 0.1746 0.2177 0.9565 0.034 Uiso 1 1 calc R
C8 C 0.20696(6) 0.19083(4) 0.8466(2) 0.0271(4) Uani 1 1 d .
H8A H 0.2283 0.1968 0.9153 0.032 Uiso 1 1 calc R
H8B H 0.2058 0.1733 0.8604 0.032 Uiso 1 1 calc R
C9 C 0.21845(5) 0.17768(3) 0.2757(3) 0.0236(4) Uani 1 1 d .
H9 H 0.2355 0.1907 0.2895 0.028 Uiso 1 1 calc R
C10 C 0.22499(5) 0.15852(3) 0.1719(2) 0.0244(4) Uani 1 1 d .
H10 H 0.2467 0.1560 0.1035 0.029 Uiso 1 1 calc R
C11 C 0.19353(5) 0.14407(4) 0.1891(2) 0.0243(4) Uani 1 1 d .
H11 H 0.1893 0.1294 0.1339 0.029 Uiso 1 1 calc R
C12 C 0.13264(5) 0.14532(3) 0.3549(2) 0.0225(4) Uani 1 1 d .
H12A H 0.1331 0.1438 0.4760 0.027 Uiso 1 1 calc R
H12B H 0.1285 0.1292 0.3085 0.027 Uiso 1 1 calc R
C13 C 0.09935(5) 0.16149(3) 0.3046(3) 0.0216(4) Uani 1 1 d .
H13A H 0.0748 0.1534 0.3296 0.026 Uiso 1 1 calc R
H13B H 0.1004 0.1643 0.1848 0.026 Uiso 1 1 calc R
C14 C 0.05794(5) 0.19017(3) 0.5409(3) 0.0234(4) Uani 1 1 d .
C15 C 0.05253(6) 0.17085(4) 0.6469(3) 0.0314(5) Uani 1 1 d .
H15 H 0.0699 0.1578 0.6445 0.038 Uiso 1 1 calc R
C16 C 0.02178(7) 0.17063(4) 0.7558(3) 0.0406(6) Uani 1 1 d .
H16 H 0.0184 0.1576 0.8285 0.049 Uiso 1 1 calc R
C17 C -0.00391(6) 0.18949(5) 0.7581(3) 0.0434(6) Uani 1 1 d .
H17 H -0.0250 0.1893 0.8318 0.052 Uiso 1 1 calc R
C18 C 0.00116(6) 0.20847(5) 0.6536(3) 0.0388(6) Uani 1 1 d .
H18 H -0.0164 0.2214 0.6561 0.047 Uiso 1 1 calc R
C19 C 0.03181(5) 0.20896(4) 0.5445(3) 0.0291(4) Uani 1 1 d .
H19 H 0.0349 0.2221 0.4723 0.035 Uiso 1 1 calc R
C20 C 0.09202(5) 0.21267(3) 0.2551(2) 0.0206(4) Uani 1 1 d .
C21 C 0.11584(5) 0.23253(3) 0.2429(2) 0.0239(4) Uani 1 1 d .
H21 H 0.1366 0.2344 0.3175 0.029 Uiso 1 1 calc R
C22 C 0.10959(6) 0.24965(4) 0.1232(3) 0.0289(4) Uani 1 1 d .
H22 H 0.1260 0.2631 0.1160 0.035 Uiso 1 1 calc R
C23 C 0.07942(6) 0.24707(4) 0.0139(3) 0.0313(5) Uani 1 1 d .
H23 H 0.0750 0.2588 -0.0679 0.038 Uiso 1 1 calc R
C24 C 0.05570(6) 0.22735(4) 0.0242(3) 0.0361(5) Uani 1 1 d .
H24 H 0.0350 0.2256 -0.0508 0.043 Uiso 1 1 calc R
C25 C 0.06196(6) 0.21018(4) 0.1434(3) 0.0297(4) Uani 1 1 d .
H25 H 0.0457 0.1966 0.1491 0.036 Uiso 1 1 calc R
C26 C 0.07936(5) 0.09142(3) 0.2719(3) 0.0206(4) Uani 1 1 d .
C27 C 0.08377(6) 0.09226(3) 0.4428(2) 0.0268(4) Uani 1 1 d .
H27 H 0.1058 0.0851 0.4905 0.032 Uiso 1 1 calc R
C28 C 0.05699(6) 0.10329(3) 0.5461(3) 0.0317(4) Uani 1 1 d .
H28 H 0.0614 0.1038 0.6610 0.038 Uiso 1 1 calc R
C29 C 0.02418(6) 0.11350(4) 0.4816(3) 0.0301(5) Uani 1 1 d .
H29 H 0.0060 0.1210 0.5513 0.036 Uiso 1 1 calc R
C30 C 0.01834(5) 0.11258(3) 0.3132(3) 0.0291(4) Uani 1 1 d .
H30 H -0.0042 0.1193 0.2670 0.035 Uiso 1 1 calc R
C31 C 0.04536(5) 0.10186(3) 0.2121(3) 0.0253(4) Uani 1 1 d .
H31 H 0.0407 0.1015 0.0972 0.030 Uiso 1 1 calc R
C32 C 0.11436(6) 0.12111(3) -0.0210(2) 0.0247(4) Uani 1 1 d .
H32 H 0.0920 0.1264 0.0350 0.030 Uiso 1 1 calc R
C33 C 0.13205(7) 0.13645(4) -0.1344(3) 0.0326(5) Uani 1 1 d .
H33 H 0.1218 0.1519 -0.1526 0.039 Uiso 1 1 calc R
C34 C 0.16412(6) 0.12926(4) -0.2192(3) 0.0362(5) Uani 1 1 d .
H34 H 0.1763 0.1397 -0.2949 0.043 Uiso 1 1 calc R
C35 C 0.17841(6) 0.10667(4) -0.1928(3) 0.0330(5) Uani 1 1 d .
H35 H 0.2003 0.1014 -0.2518 0.040 Uiso 1 1 calc R
C36 C 0.16088(5) 0.09161(4) -0.0803(3) 0.0266(4) Uani 1 1 d .
H36 H 0.1712 0.0761 -0.0650 0.032 Uiso 1 1 calc R
C37 C 0.12851(5) 0.09829(3) 0.0122(2) 0.0197(4) Uani 1 1 d .
C38 C 0.14508(5) 0.06526(3) 0.2383(2) 0.0199(4) Uani 1 1 d .
C39 C 0.17054(6) 0.07793(4) 0.3403(3) 0.0305(5) Uani 1 1 d .
H39 H 0.1674 0.0947 0.3506 0.037 Uiso 1 1 calc R
C40 C 0.20011(6) 0.06704(4) 0.4267(3) 0.0360(5) Uani 1 1 d .
H40 H 0.2162 0.0763 0.4959 0.043 Uiso 1 1 calc R
C41 C 0.20630(6) 0.04269(4) 0.4123(3) 0.0342(5) Uani 1 1 d .
H41 H 0.2263 0.0351 0.4714 0.041 Uiso 1 1 calc R
C42 C 0.18264(5) 0.02986(4) 0.3100(3) 0.0342(5) Uani 1 1 d .
H42 H 0.1866 0.0132 0.2972 0.041 Uiso 1 1 calc R
C43 C 0.15300(5) 0.04101(4) 0.2251(3) 0.0268(4) Uani 1 1 d .
H43 H 0.1374 0.0316 0.1548 0.032 Uiso 1 1 calc R
C44 C 0.08429(5) 0.05936(3) 0.0333(3) 0.0201(3) Uani 1 1 d .
C45 C 0.06330(5) 0.04125(3) 0.1117(3) 0.0235(4) Uani 1 1 d .
H45 H 0.0633 0.0407 0.2282 0.028 Uiso 1 1 calc R
C46 C 0.04267(5) 0.02426(3) 0.0270(3) 0.0276(4) Uani 1 1 d .
H46 H 0.0298 0.0120 0.0854 0.033 Uiso 1 1 calc R
C47 C 0.04057(6) 0.02502(4) -0.1430(3) 0.0308(5) Uani 1 1 d .
H47 H 0.0262 0.0134 -0.2016 0.037 Uiso 1 1 calc R
C48 C 0.05987(5) 0.04297(3) -0.2257(3) 0.0293(4) Uani 1 1 d .
H48 H 0.0583 0.0440 -0.3419 0.035 Uiso 1 1 calc R
C49 C 0.08166(6) 0.05952(4) -0.1384(2) 0.0249(4) Uani 1 1 d .
H49 H 0.0953 0.0714 -0.1977 0.030 Uiso 1 1 calc R
B1 B 0.10950(6) 0.07886(4) 0.1411(3) 0.0197(4) Uani 1 1 d .

loop_
_atom_site_aniso_label
_atom_site_aniso_U_11
_atom_site_aniso_U_22
_atom_site_aniso_U_33
_atom_site_aniso_U_23
_atom_site_aniso_U_13
_atom_site_aniso_U_12
Rh1 0.01522(6) 0.01848(6) 0.01731(6) -0.00148(6) -0.00021(6) -0.00095(5)
P1 0.0159(2) 0.0201(2) 0.0209(2) -0.00259(19) 0.00006(19) -0.00127(18)
N1 0.0187(8) 0.0231(8) 0.0205(7) -0.0019(6) -0.0016(6) -0.0009(6)
N2 0.0196(7) 0.0220(7) 0.0211(7) -0.0023(7) -0.0008(7) 0.0005(6)
C1 0.0164(9) 0.0271(10) 0.0228(10) -0.0045(8) -0.0040(8) 0.0004(7)
C2 0.0163(9) 0.0296(10) 0.0193(9) -0.0010(8) 0.0011(7) -0.0033(8)
C3 0.0233(10) 0.0242(10) 0.0273(10) -0.0023(8) -0.0017(8) -0.0037(8)
C4 0.0250(10) 0.0215(10) 0.0299(11) -0.0035(8) 0.0012(8) -0.0002(7)
C5 0.0176(9) 0.0252(10) 0.0226(10) -0.0057(8) 0.0017(8) 0.0001(7)
C6 0.0219(9) 0.0253(9) 0.0203(9) -0.0042(8) 0.0047(9) -0.0022(7)
C7 0.0333(11) 0.0317(11) 0.0201(10) 0.0004(8) 0.0004(9) -0.0050(9)
C8 0.0288(11) 0.0296(11) 0.0228(10) 0.0015(8) -0.0058(8) -0.0012(9)
C9 0.0197(8) 0.0302(9) 0.0207(9) 0.0014(9) -0.0010(8) -0.0009(7)
C10 0.0197(9) 0.0353(11) 0.0182(9) -0.0014(8) -0.0009(8) 0.0052(8)
C11 0.0243(10) 0.0289(10) 0.0198(9) -0.0054(8) -0.0035(8) 0.0069(8)
C12 0.0241(10) 0.0192(9) 0.0241(9) -0.0023(7) 0.0018(8) -0.0026(7)
C13 0.0205(9) 0.0182(8) 0.0261(11) -0.0064(8) -0.0006(8) -0.0026(6)
C14 0.0179(8) 0.0291(9) 0.0232(9) -0.0069(10) 0.0003(9) -0.0043(7)
C15 0.0279(11) 0.0321(11) 0.0342(11) 0.0000(9) 0.0045(9) -0.0061(9)
C16 0.0396(12) 0.0478(13) 0.0346(14) -0.0031(10) 0.0106(10) -0.0186(10)
C17 0.0237(11) 0.0708(16) 0.0356(14) -0.0172(12) 0.0077(10) -0.0147(11)
C18 0.0219(11) 0.0560(15) 0.0384(13) -0.0165(12) 0.0014(10) 0.0047(10)
C19 0.0241(9) 0.0354(10) 0.0279(10) -0.0064(10) -0.0023(9) 0.0025(8)
C20 0.0194(8) 0.0232(9) 0.0192(11) -0.0016(7) 0.0009(7) 0.0034(7)
C21 0.0212(9) 0.0265(10) 0.0240(10) -0.0022(7) -0.0029(7) -0.0024(7)
C22 0.0315(11) 0.0266(10) 0.0286(11) 0.0019(8) 0.0027(9) -0.0036(9)
C23 0.0366(11) 0.0339(11) 0.0234(11) 0.0035(9) 0.0021(9) 0.0078(9)
C24 0.0327(11) 0.0473(12) 0.0283(11) 0.0021(11) -0.0108(10) 0.0012(9)
C25 0.0263(10) 0.0324(11) 0.0305(11) -0.0025(9) -0.0061(9) -0.0028(8)
C26 0.0200(8) 0.0164(8) 0.0256(9) -0.0005(8) -0.0013(8) -0.0022(6)
C27 0.0293(10) 0.0256(10) 0.0256(10) 0.0045(8) 0.0021(8) 0.0062(8)
C28 0.0385(11) 0.0338(10) 0.0227(10) 0.0018(10) 0.0085(10) 0.0035(9)
C29 0.0286(10) 0.0248(10) 0.0370(11) -0.0037(8) 0.0100(9) 0.0012(8)
C30 0.0201(9) 0.0280(10) 0.0393(13) -0.0034(9) -0.0015(9) 0.0011(8)
C31 0.0207(9) 0.0272(10) 0.0279(10) -0.0047(8) -0.0026(8) -0.0005(8)
C32 0.0270(10) 0.0218(9) 0.0253(9) -0.0015(7) -0.0088(8) -0.0030(8)
C33 0.0430(13) 0.0250(10) 0.0299(11) 0.0073(8) -0.0154(10) -0.0074(9)
C34 0.0447(12) 0.0413(12) 0.0227(10) 0.0073(10) -0.0059(11) -0.0208(9)
C35 0.0327(11) 0.0427(12) 0.0236(11) -0.0018(9) 0.0031(9) -0.0113(9)
C36 0.0270(10) 0.0267(10) 0.0261(10) -0.0022(8) 0.0002(8) -0.0027(8)
C37 0.0197(8) 0.0206(8) 0.0187(10) -0.0012(7) -0.0045(7) -0.0039(7)
C38 0.0181(8) 0.0222(9) 0.0195(9) 0.0014(7) 0.0029(7) 0.0010(7)
C39 0.0297(11) 0.0309(11) 0.0311(11) -0.0076(9) -0.0045(9) 0.0066(9)
C40 0.0281(11) 0.0517(14) 0.0281(11) -0.0070(10) -0.0077(9) 0.0038(10)
C41 0.0213(10) 0.0475(13) 0.0338(11) 0.0151(11) 0.0004(9) 0.0086(9)
C42 0.0230(10) 0.0235(10) 0.0562(16) 0.0116(10) 0.0036(10) 0.0044(8)
C43 0.0208(10) 0.0232(10) 0.0365(11) 0.0023(8) 0.0019(8) -0.0023(7)
C44 0.0175(8) 0.0181(8) 0.0248(9) -0.0001(8) -0.0033(8) 0.0024(6)
C45 0.0201(9) 0.0224(10) 0.0279(10) 0.0002(8) 0.0007(8) 0.0023(7)
C46 0.0190(8) 0.0234(9) 0.0405(11) -0.0016(10) 0.0031(10) -0.0006(7)
C47 0.0220(10) 0.0300(11) 0.0404(12) -0.0136(9) -0.0057(9) -0.0009(8)
C48 0.0302(10) 0.0324(10) 0.0254(10) -0.0079(9) -0.0082(9) 0.0035(8)
C49 0.0254(10) 0.0234(10) 0.0259(10) -0.0004(8) -0.0018(8) 0.0000(8)
B1 0.0190(10) 0.0186(10) 0.0215(10) -0.0001(8) -0.0003(8) -0.0004(8)

loop_
_atom_type_symbol
_atom_type_description
_atom_type_scat_dispersion_real
_atom_type_scat_dispersion_imag
_atom_type_scat_source
C C 0.0033 0.0016 'International Tables Vol C Tables 4.2.6.8 and 6.1.1.4'
H H 0.0000 0.0000 'International Tables Vol C Tables 4.2.6.8 and 6.1.1.4'
B B 0.0013 0.0007 'International Tables Vol C Tables 4.2.6.8 and 6.1.1.4'
N N 0.0061 0.0033 'International Tables Vol C Tables 4.2.6.8 and 6.1.1.4'
P P 0.1023 0.0942 'International Tables Vol C Tables 4.2.6.8 and 6.1.1.4'
Rh Rh -1.1178 0.9187 'International Tables Vol C Tables 4.2.6.8 and 6.1.1.4'

loop_
_geom_angle_atom_site_label_1
_geom_angle_atom_site_label_2
_geom_angle_atom_site_label_3
_geom_angle
N1 Rh1 C6 154.65(7)
N1 Rh1 C5 167.38(7)
C6 Rh1 C5 37.95(7)
N1 Rh1 C1 87.85(7)
C6 Rh1 C1 81.69(7)
C5 Rh1 C1 96.57(7)
N1 Rh1 C2 96.86(7)
C6 Rh1 C2 87.94(7)
C5 Rh1 C2 80.38(7)
C1 Rh1 C2 35.48(7)
N1 Rh1 P1 88.86(4)
C6 Rh1 P1 97.57(5)
C5 Rh1 P1 88.58(5)
C1 Rh1 P1 170.20(5)
C2 Rh1 P1 154.28(5)
C20 P1 C14 105.48(9)
C20 P1 C13 104.88(9)
C14 P1 C13 103.82(8)
C20 P1 Rh1 110.83(6)
C14 P1 Rh1 118.81(7)
C13 P1 Rh1 111.88(6)
C9 N1 N2 105.23(15)
C9 N1 Rh1 130.57(13)
N2 N1 Rh1 124.11(11)
C11 N2 N1 110.62(15)
C11 N2 C12 126.82(16)
N1 N2 C12 122.56(15)
C2 C1 C8 124.85(18)
C2 C1 Rh1 72.37(11)
C8 C1 Rh1 106.73(13)
C2 C1 H1 116.4(14)
C8 C1 H1 117.1(14)
Rh1 C1 H1 103.6(14)
C1 C2 C3 124.24(18)
C1 C2 Rh1 72.15(11)
C3 C2 Rh1 111.05(12)
C1 C2 H2 115.4(12)
C3 C2 H2 118.5(12)
Rh1 C2 H2 99.6(11)
C2 C3 C4 112.99(15)
C2 C3 H3A 109.0
C4 C3 H3A 109.0
C2 C3 H3B 109.0
C4 C3 H3B 109.0
H3A C3 H3B 107.8
C5 C4 C3 113.08(16)
C5 C4 H4A 109.0
C3 C4 H4A 109.0
C5 C4 H4B 109.0
C3 C4 H4B 109.0
H4A C4 H4B 107.8
C6 C5 C4 125.70(17)
C6 C5 Rh1 70.51(11)
C4 C5 Rh1 110.64(12)
C6 C5 H5 121.9(13)
C4 C5 H5 108.3(12)
Rh1 C5 H5 111.3(13)
C5 C6 C7 124.82(17)
C5 C6 Rh1 71.54(11)
C7 C6 Rh1 113.13(13)
C5 C6 H6 116.4(12)
C7 C6 H6 115.1(13)
Rh1 C6 H6 104.0(13)
C6 C7 C8 113.78(17)
C6 C7 H7A 108.8
C8 C7 H7A 108.8
C6 C7 H7B 108.8
C8 C7 H7B 108.8
H7A C7 H7B 107.7
C1 C8 C7 114.10(17)
C1 C8 H8A 108.7
C7 C8 H8A 108.7
C1 C8 H8B 108.7
C7 C8 H8B 108.7
H8A C8 H8B 107.6
N1 C9 C10 111.06(16)
N1 C9 H9 124.5
C10 C9 H9 124.5
C11 C10 C9 105.35(17)
C11 C10 H10 127.3
C9 C10 H10 127.3
N2 C11 C10 107.74(17)
N2 C11 H11 126.1
C10 C11 H11 126.1
N2 C12 C13 112.17(15)
N2 C12 H12A 109.2
C13 C12 H12A 109.2
N2 C12 H12B 109.2
C13 C12 H12B 109.2
H12A C12 H12B 107.9
C12 C13 P1 111.64(13)
C12 C13 H13A 109.3
P1 C13 H13A 109.3
C12 C13 H13B 109.3
P1 C13 H13B 109.3
H13A C13 H13B 108.0
C19 C14 C15 119.03(19)
C19 C14 P1 122.90(16)
C15 C14 P1 117.93(14)
C16 C15 C14 120.3(2)
C16 C15 H15 119.9
C14 C15 H15 119.9
C17 C16 C15 120.0(2)
C17 C16 H16 120.0
C15 C16 H16 120.0
C18 C17 C16 120.0(2)
C18 C17 H17 120.0
C16 C17 H17 120.0
C17 C18 C19 120.7(2)
C17 C18 H18 119.7
C19 C18 H18 119.7
C18 C19 C14 120.0(2)
C18 C19 H19 120.0
C14 C19 H19 120.0
C21 C20 C25 118.80(17)
C21 C20 P1 119.70(14)
C25 C20 P1 121.50(15)
C22 C21 C20 120.70(18)
C22 C21 H21 119.6
C20 C21 H21 119.6
C23 C22 C21 119.92(19)
C23 C22 H22 120.0
C21 C22 H22 120.0
C24 C23 C22 119.9(2)
C24 C23 H23 120.1
C22 C23 H23 120.1
C23 C24 C25 120.3(2)
C23 C24 H24 119.8
C25 C24 H24 119.8
C24 C25 C20 120.38(19)
C24 C25 H25 119.8
C20 C25 H25 119.8
C27 C26 C31 114.97(18)
C27 C26 B1 125.80(16)
C31 C26 B1 119.20(18)
C28 C27 C26 122.57(19)
C28 C27 H27 118.7
C26 C27 H27 118.7
C29 C28 C27 120.4(2)
C29 C28 H28 119.8
C27 C28 H28 119.8
C28 C29 C30 118.76(19)
C28 C29 H29 120.6
C30 C29 H29 120.6
C31 C30 C29 120.20(19)
C31 C30 H30 119.9
C29 C30 H30 119.9
C30 C31 C26 123.05(19)
C30 C31 H31 118.5
C26 C31 H31 118.5
C37 C32 C33 122.2(2)
C37 C32 H32 118.9
C33 C32 H32 118.9
C34 C33 C32 120.5(2)
C34 C33 H33 119.8
C32 C33 H33 119.8
C33 C34 C35 119.0(2)
C33 C34 H34 120.5
C35 C34 H34 120.5
C34 C35 C36 120.2(2)
C34 C35 H35 119.9
C36 C35 H35 119.9
C35 C36 C37 122.96(19)
C35 C36 H36 118.5
C37 C36 H36 118.5
C32 C37 C36 115.03(18)
C32 C37 B1 125.83(17)
C36 C37 B1 119.08(16)
C43 C38 C39 114.45(17)
C43 C38 B1 124.13(16)
C39 C38 B1 121.41(17)
C40 C39 C38 123.0(2)
C40 C39 H39 118.5
C38 C39 H39 118.5
C41 C40 C39 120.3(2)
C41 C40 H40 119.8
C39 C40 H40 119.8
C42 C41 C40 118.24(19)
C42 C41 H41 120.9
C40 C41 H41 120.9
C41 C42 C43 120.7(2)
C41 C42 H42 119.6
C43 C42 H42 119.6
C42 C43 C38 123.23(19)
C42 C43 H43 118.4
C38 C43 H43 118.4
C49 C44 C45 115.06(17)
C49 C44 B1 124.06(17)
C45 C44 B1 120.88(18)
C46 C45 C44 123.0(2)
C46 C45 H45 118.5
C44 C45 H45 118.5
C45 C46 C47 120.37(19)
C45 C46 H46 119.8
C47 C46 H46 119.8
C48 C47 C46 118.83(19)
C48 C47 H47 120.6
C46 C47 H47 120.6
C47 C48 C49 120.0(2)
C47 C48 H48 120.0
C49 C48 H48 120.0
C48 C49 C44 122.73(19)
C48 C49 H49 118.6
C44 C49 H49 118.6
C37 B1 C26 112.53(15)
C37 B1 C44 108.17(15)
C26 B1 C44 106.65(14)
C37 B1 C38 107.91(15)
C26 B1 C38 111.28(15)
C44 B1 C38 110.26(15)

loop_
_geom_bond_atom_site_label_1
_geom_bond_atom_site_label_2
_geom_bond_distance
Rh1 N1 2.1053(16)
Rh1 C6 2.139(2)
Rh1 C5 2.1524(18)
Rh1 C1 2.2476(19)
Rh1 C2 2.2504(19)
Rh1 P1 2.2885(6)
P1 C20 1.8221(19)
P1 C14 1.826(2)
P1 C13 1.8522(18)
N1 C9 1.343(2)
N1 N2 1.364(2)
N2 C11 1.352(2)
N2 C12 1.463(2)
C1 C2 1.371(3)
C1 C8 1.512(3)
C1 H1 0.946(8)
C2 C3 1.517(3)
C2 H2 0.95(2)
C3 C4 1.533(3)
C3 H3A 0.9900
C3 H3B 0.9900
C4 C5 1.511(3)
C4 H4A 0.9900
C4 H4B 0.9900
C5 C6 1.396(3)
C5 H5 0.92(2)
C6 C7 1.526(3)
C6 H6 0.944(19)
C7 C8 1.543(3)
C7 H7A 0.9900
C7 H7B 0.9900
C8 H8A 0.9900
C8 H8B 0.9900
C9 C10 1.387(3)
C9 H9 0.9500
C10 C11 1.371(3)
C10 H10 0.9500
C11 H11 0.9500
C12 C13 1.530(2)
C12 H12A 0.9900
C12 H12B 0.9900
C13 H13A 0.9900
C13 H13B 0.9900
C14 C19 1.394(3)
C14 C15 1.400(3)
C15 C16 1.392(3)
C15 H15 0.9500
C16 C17 1.387(4)
C16 H16 0.9500
C17 C18 1.375(4)
C17 H17 0.9500
C18 C19 1.391(3)
C18 H18 0.9500
C19 H19 0.9500
C20 C21 1.394(3)
C20 C25 1.395(3)
C21 C22 1.387(3)
C21 H21 0.9500
C22 C23 1.386(3)
C22 H22 0.9500
C23 C24 1.384(3)
C23 H23 0.9500
C24 C25 1.386(3)
C24 H24 0.9500
C25 H25 0.9500
C26 C27 1.402(3)
C26 C31 1.409(3)
C26 B1 1.655(3)
C27 C28 1.401(3)
C27 H27 0.9500
C28 C29 1.383(3)
C28 H28 0.9500
C29 C30 1.389(3)
C29 H29 0.9500
C30 C31 1.389(3)
C30 H30 0.9500
C31 H31 0.9500
C32 C37 1.399(3)
C32 C33 1.406(3)
C32 H32 0.9500
C33 C34 1.375(3)
C33 H33 0.9500
C34 C35 1.379(3)
C34 H34 0.9500
C35 C36 1.389(3)
C35 H35 0.9500
C36 C37 1.408(3)
C36 H36 0.9500
C37 B1 1.653(3)
C38 C43 1.393(3)
C38 C39 1.409(3)
C38 B1 1.659(3)
C39 C40 1.390(3)
C39 H39 0.9500
C40 C41 1.389(3)
C40 H40 0.9500
C41 C42 1.376(3)
C41 H41 0.9500
C42 C43 1.392(3)
C42 H42 0.9500
C43 H43 0.9500
C44 C49 1.402(3)
C44 C45 1.406(3)
C44 B1 1.656(3)
C45 C46 1.380(3)
C45 H45 0.9500
C46 C47 1.388(3)
C46 H46 0.9500
C47 C48 1.386(3)
C47 H47 0.9500
C48 C49 1.395(3)
C48 H48 0.9500
C49 H49 0.9500

loop_
_geom_torsion_atom_site_label_1
_geom_torsion_atom_site_label_2
_geom_torsion_atom_site_label_3
_geom_torsion_atom_site_label_4
_geom_torsion
N1 Rh1 P1 C20 -88.30(8)
C6 Rh1 P1 C20 116.30(8)
C5 Rh1 P1 C20 79.33(8)
C1 Rh1 P1 C20 -158.7(3)
C2 Rh1 P1 C20 15.23(14)
N1 Rh1 P1 C14 149.34(8)
C6 Rh1 P1 C14 -6.05(8)
C5 Rh1 P1 C14 -43.02(9)
C1 Rh1 P1 C14 78.9(3)
C2 Rh1 P1 C14 -107.12(14)
N1 Rh1 P1 C13 28.37(9)
C6 Rh1 P1 C13 -127.03(9)
C5 Rh1 P1 C13 -163.99(9)
C1 Rh1 P1 C13 -42.0(3)
C2 Rh1 P1 C13 131.90(14)
C6 Rh1 N1 C9 -113.0(2)
C5 Rh1 N1 C9 63.2(4)
C1 Rh1 N1 C9 -47.69(17)
C2 Rh1 N1 C9 -13.30(18)
P1 Rh1 N1 C9 141.55(17)
C6 Rh1 N1 N2 62.9(2)
C5 Rh1 N1 N2 -120.9(3)
C1 Rh1 N1 N2 128.21(14)
C2 Rh1 N1 N2 162.59(14)
P1 Rh1 N1 N2 -42.56(13)
C9 N1 N2 C11 0.3(2)
Rh1 N1 N2 C11 -176.45(12)
C9 N1 N2 C12 179.90(16)
Rh1 N1 N2 C12 3.1(2)
N1 Rh1 C1 C2 104.98(12)
C6 Rh1 C1 C2 -98.18(13)
C5 Rh1 C1 C2 -63.16(13)
P1 Rh1 C1 C2 175.5(3)
N1 Rh1 C1 C8 -132.97(13)
C6 Rh1 C1 C8 23.87(13)
C5 Rh1 C1 C8 58.89(14)
C2 Rh1 C1 C8 122.05(19)
P1 Rh1 C1 C8 -62.5(4)
C8 C1 C2 C3 5.3(3)
Rh1 C1 C2 C3 103.72(17)
C8 C1 C2 Rh1 -98.45(19)
N1 Rh1 C2 C1 -76.48(12)
C6 Rh1 C2 C1 78.54(13)
C5 Rh1 C2 C1 115.97(13)
P1 Rh1 C2 C1 -178.23(10)
N1 Rh1 C2 C3 162.90(13)
C6 Rh1 C2 C3 -42.08(14)
C5 Rh1 C2 C3 -4.66(13)
C1 Rh1 C2 C3 -120.63(19)
P1 Rh1 C2 C3 61.1(2)
C1 C2 C3 C4 -96.5(2)
Rh1 C2 C3 C4 -14.3(2)
C2 C3 C4 C5 34.7(2)
C3 C4 C5 C6 42.2(3)
C3 C4 C5 Rh1 -38.1(2)
N1 Rh1 C5 C6 -177.4(3)
C1 Rh1 C5 C6 -67.40(11)
C2 Rh1 C5 C6 -99.09(12)
P1 Rh1 C5 C6 104.24(10)
N1 Rh1 C5 C4 -55.5(4)
C6 Rh1 C5 C4 121.88(19)
C1 Rh1 C5 C4 54.48(14)
C2 Rh1 C5 C4 22.79(14)
P1 Rh1 C5 C4 -133.87(13)
C4 C5 C6 C7 3.9(3)
Rh1 C5 C6 C7 105.79(19)
C4 C5 C6 Rh1 -101.90(18)
N1 Rh1 C6 C5 178.67(13)
C1 Rh1 C6 C5 112.05(11)
C2 Rh1 C6 C5 76.95(11)
P1 Rh1 C6 C5 -77.82(10)
N1 Rh1 C6 C7 57.9(2)
C5 Rh1 C6 C7 -120.80(18)
C1 Rh1 C6 C7 -8.75(13)
C2 Rh1 C6 C7 -43.84(14)
P1 Rh1 C6 C7 161.39(12)
C5 C6 C7 C8 -91.3(2)
Rh1 C6 C7 C8 -8.3(2)
C2 C1 C8 C7 44.2(3)
Rh1 C1 C8 C7 -35.6(2)
C6 C7 C8 C1 30.5(2)
N2 N1 C9 C10 -0.3(2)
Rh1 N1 C9 C10 176.18(13)
N1 C9 C10 C11 0.2(2)
N1 N2 C11 C10 -0.2(2)
C12 N2 C11 C10 -179.78(17)
C9 C10 C11 N2 0.0(2)
C11 N2 C12 C13 -115.6(2)
N1 N2 C12 C13 64.9(2)
N2 C12 C13 P1 -67.86(19)
C20 P1 C13 C12 134.71(14)
C14 P1 C13 C12 -114.82(15)
Rh1 P1 C13 C12 14.50(16)
C20 P1 C14 C19 -19.93(19)
C13 P1 C14 C19 -129.96(17)
Rh1 P1 C14 C19 105.06(17)
C20 P1 C14 C15 164.30(16)
C13 P1 C14 C15 54.27(18)
Rh1 P1 C14 C15 -70.71(16)
C19 C14 C15 C16 -0.9(3)
P1 C14 C15 C16 175.01(17)
C14 C15 C16 C17 0.8(3)
C15 C16 C17 C18 -0.5(3)
C16 C17 C18 C19 0.3(3)
C17 C18 C19 C14 -0.4(3)
C15 C14 C19 C18 0.8(3)
P1 C14 C19 C18 -174.97(16)
C14 P1 C20 C21 118.92(15)
C13 P1 C20 C21 -131.81(15)
Rh1 P1 C20 C21 -10.90(16)
C14 P1 C20 C25 -61.90(17)
C13 P1 C20 C25 47.37(17)
Rh1 P1 C20 C25 168.28(14)
C25 C20 C21 C22 0.6(3)
P1 C20 C21 C22 179.84(15)
C20 C21 C22 C23 -0.1(3)
C21 C22 C23 C24 -0.3(3)
C22 C23 C24 C25 0.1(3)
C23 C24 C25 C20 0.5(3)
C21 C20 C25 C24 -0.9(3)
P1 C20 C25 C24 179.95(17)
C31 C26 C27 C28 -1.9(3)
B1 C26 C27 C28 179.89(18)
C26 C27 C28 C29 1.4(3)
C27 C28 C29 C30 0.0(3)
C28 C29 C30 C31 -0.9(3)
C29 C30 C31 C26 0.3(3)
C27 C26 C31 C30 1.0(3)
B1 C26 C31 C30 179.40(17)
C37 C32 C33 C34 0.8(3)
C32 C33 C34 C35 0.8(3)
C33 C34 C35 C36 -0.9(3)
C34 C35 C36 C37 -0.4(3)
C33 C32 C37 C36 -2.0(3)
C33 C32 C37 B1 -179.14(17)
C35 C36 C37 C32 1.9(3)
C35 C36 C37 B1 179.19(18)
C43 C38 C39 C40 -2.7(3)
B1 C38 C39 C40 178.5(2)
C38 C39 C40 C41 1.4(3)
C39 C40 C41 C42 0.4(3)
C40 C41 C42 C43 -0.8(3)
C41 C42 C43 C38 -0.6(3)
C39 C38 C43 C42 2.3(3)
B1 C38 C43 C42 -178.91(19)
C49 C44 C45 C46 2.3(3)
B1 C44 C45 C46 -178.36(17)
C44 C45 C46 C47 -2.7(3)
C45 C46 C47 C48 0.7(3)
C46 C47 C48 C49 1.5(3)
C47 C48 C49 C44 -1.9(3)
C45 C44 C49 C48 0.0(3)
B1 C44 C49 C48 -179.37(18)
C32 C37 B1 C26 -17.6(3)
C36 C37 B1 C26 165.39(16)
C32 C37 B1 C44 99.9(2)
C36 C37 B1 C44 -77.1(2)
C32 C37 B1 C38 -140.77(18)
C36 C37 B1 C38 42.2(2)
C27 C26 B1 C37 -117.1(2)
C31 C26 B1 C37 64.8(2)
C27 C26 B1 C44 124.47(19)
C31 C26 B1 C44 -53.7(2)
C27 C26 B1 C38 4.2(2)
C31 C26 B1 C38 -173.99(16)
C49 C44 B1 C37 2.3(2)
C45 C44 B1 C37 -177.07(16)
C49 C44 B1 C26 123.53(19)
C45 C44 B1 C26 -55.8(2)
C49 C44 B1 C38 -115.5(2)
C45 C44 B1 C38 65.1(2)
C43 C38 B1 C37 -115.86(19)
C39 C38 B1 C37 62.8(2)
C43 C38 B1 C26 120.22(18)
C39 C38 B1 C26 -61.1(2)
C43 C38 B1 C44 2.1(2)
C39 C38 B1 C44 -179.24(17)
